data_2107895
loop_
_publ_author_name
'Reilly, Anthony M.'
'Cooper, Richard I.'
'Adjiman, Claire S.'
'Bhattacharya, Saswata'
'Boese, A. Daniel'
'Brandenburg, Jan Gerit'
'Bygrave, Peter J.'
'Bylsma, Rita'
'Campbell, Josh E.'
'Car, Roberto'
'Case, David H.'
'Chadha, Renu'
'Cole, Jason C.'
'Cosburn, Katherine'
'Cuppen, Herma M.'
'Curtis, Farren'
'Day, Graeme M.'
'DiStasio Jr, Robert A.'
'Dzyabchenko, Alexander'
'van Eijck, Bouke P.'
'Elking, Dennis M.'
'van den Ende, Joost A.'
'Facelli, Julio C.'
'Ferraro, Marta B.'
'Fusti-Molnar, Laszlo'
'Gatsiou, Christina-Anna'
'Gee, Thomas S.'
'de Gelder, Ren\'e'
'Ghiringhelli, Luca M.'
'Goto, Hitoshi'
'Grimme, Stefan'
'Guo, Rui'
'Hofmann, Detlef W. M.'
'Hoja, Johannes'
'Hylton, Rebecca K.'
'Iuzzolino, Luca'
'Jankiewicz, Wojciech'
'de Jong, Dani\"el T.'
'Kendrick, John'
'de Klerk, Niek J. J.'
'Ko, Hsin-Yu'
'Kuleshova, Liudmila N.'
'Li, Xiayue'
'Lohani, Sanjaya'
'Leusen, Frank J. J.'
'Lund, Albert M.'
'Lv, Jian'
'Ma, Yanming'
'Marom, Noa'
'Masunov, Art\"em E.'
'McCabe, Patrick'
'McMahon, David P.'
'Meekes, Hugo'
'Metz, Michael P.'
'Misquitta, Alston J.'
'Mohamed, Sharmarke'
'Monserrat, Bartomeu'
'Needs, Richard J.'
'Neumann, Marcus A.'
'Nyman, Jonas'
'Obata, Shigeaki'
'Oberhofer, Harald'
'Oganov, Artem R.'
'Orendt, Anita M.'
'Pagola, Gabriel I.'
'Pantelides, Constantinos C.'
'Pickard, Chris J.'
'Podeszwa, Rafal'
'Price, Louise S.'
'Price, Sarah L.'
'Pulido, Angeles'
'Read, Murray G.'
'Reuter, Karsten'
'Schneider, Elia'
'Schober, Christoph'
'Shields, Gregory P.'
'Singh, Pawanpreet'
'Sugden, Isaac J.'
'Szalewicz, Krzysztof'
'Taylor, Christopher R.'
'Tkatchenko, Alexandre'
'Tuckerman, Mark E.'
'Vacarro, Francesca'
'Vasileiadis, Manolis'
'Vazquez-Mayagoitia, Alvaro'
'Vogt, Leslie'
'Wang, Yanchao'
'Watson, Rona E.'
'de Wijs, Gilles A.'
'Yang, Jack'
'Zhu, Qiang'
'Groom, Colin R.'

_publ_section_title
;
 Report on the sixth blind test of organic crystal structure prediction
 methods
;
_journal_issue 4
_journal_name_full 'Acta Crystallographica Section B'
_journal_page_first 439
_journal_page_last 459
_journal_paper_doi 10.1107/S2052520616007447
_journal_volume 72
_journal_year 2016
_chemical_compound_source 'see text'
_chemical_formula_moiety 'C34 H22 Cl2 N2 O2'
_chemical_formula_sum 'C34 H22 Cl2 N2 O2'
_chemical_formula_weight 561.44
_space_group_IT_number 15
_symmetry_cell_setting monoclinic
_symmetry_Int_Tables_number 15
_symmetry_space_group_name_Hall '-I 2yc'
_symmetry_space_group_name_H-M 'I 1 2/c 1'
_cell_angle_alpha 90
_cell_angle_beta 92.1520
_cell_angle_gamma 90
_cell_formula_units_Z 8
_cell_length_a 17.24470
_cell_length_b 15.24300
_cell_length_c 18.86250
_cell_volume 4954.718
_cod_data_source_file XXVI-1_Brandenburg_Grimme.cif
_cod_data_source_block 26_list1_bpandenburg_55_5245
_cod_original_sg_symbol_H-M 'I 2/c'
_cod_struct_determination_method theoretical
_cod_database_code 2107895

loop_
_space_group_symop_id
_space_group_symop_operation_xyz
1 x,y,z
2 -x,y,1/2-z
3 -x,-y,-z
4 x,-y,1/2+z
5 1/2+x,1/2+y,1/2+z
6 1/2-x,1/2+y,-z
7 1/2-x,1/2-y,1/2-z
8 1/2+x,1/2-y,z

loop_
_atom_site_label
_atom_site_type_symbol
_atom_site_thermal_displace_type
_atom_site_fract_x
_atom_site_fract_y
_atom_site_fract_z
_atom_site_occupancy
_atom_site_U_iso_or_equiv
Cl3 Cl Uiso 0.26915 0.35715 0.39224 1.000 0.0127
Cl11 Cl Uiso 0.47660 0.22800 0.66025 1.000 0.0127
O3 O Uiso 0.44503 0.14448 0.37704 1.000 0.0127
O11 O Uiso 0.32027 0.45642 0.65018 1.000 0.0127
N3 N Uiso 0.33044 0.17075 0.43148 1.000 0.0127
N11 N Uiso 0.33995 0.32959 0.58769 1.000 0.0127
C3 C Uiso 0.39368 0.21904 0.25257 1.000 0.0127
C11 C Uiso 0.35878 0.24156 0.31542 1.000 0.0127
C19 C Uiso 0.31047 0.31539 0.31531 1.000 0.0127
C27 C Uiso 0.29623 0.36260 0.25288 1.000 0.0127
C35 C Uiso 0.33086 0.33790 0.19068 1.000 0.0127
C43 C Uiso 0.38045 0.26612 0.19043 1.000 0.0127
C51 C Uiso 0.38283 0.18154 0.37790 1.000 0.0127
C59 C Uiso 0.34671 0.12786 0.49677 1.000 0.0127
C67 C Uiso 0.30853 0.15342 0.55550 1.000 0.0127
C75 C Uiso 0.32662 0.11377 0.62261 1.000 0.0127
C83 C Uiso 0.38195 0.04675 0.62758 1.000 0.0127
C91 C Uiso 0.41740 0.01803 0.56481 1.000 0.0127
C99 C Uiso 0.40115 0.05736 0.50164 1.000 0.0127
C107 C Uiso 0.29258 0.14358 0.68606 1.000 0.0127
C115 C Uiso 0.31395 0.10818 0.74975 1.000 0.0127
C123 C Uiso 0.37019 0.03947 0.75462 1.000 0.0127
C131 C Uiso 0.40287 0.00963 0.69500 1.000 0.0127
C139 C Uiso 0.24694 0.22219 0.54991 1.000 0.0127
C147 C Uiso 0.26298 0.30754 0.56726 1.000 0.0127
C155 C Uiso 0.20258 0.37193 0.56273 1.000 0.0127
C163 C Uiso 0.12983 0.34797 0.54095 1.000 0.0127
C171 C Uiso 0.11187 0.25990 0.52158 1.000 0.0127
C179 C Uiso 0.17059 0.19679 0.52687 1.000 0.0127
C187 C Uiso 0.03550 0.23487 0.49803 1.000 0.0127
C195 C Uiso 0.01875 0.14994 0.48304 1.000 0.0127
C203 C Uiso 0.07803 0.08490 0.49087 1.000 0.0127
C211 C Uiso 0.15150 0.10755 0.51098 1.000 0.0127
C219 C Uiso 0.36374 0.39997 0.63009 1.000 0.0127
C227 C Uiso 0.45097 0.40694 0.64820 1.000 0.0127
C235 C Uiso 0.50390 0.33863 0.66053 1.000 0.0127
C243 C Uiso 0.58159 0.35698 0.67711 1.000 0.0127
C251 C Uiso 0.60717 0.44309 0.68176 1.000 0.0127
C259 C Uiso 0.55465 0.51141 0.67154 1.000 0.0127
C267 C Uiso 0.47751 0.49274 0.65550 1.000 0.0127
H3 H Uiso 0.62126 0.30310 0.68684 1.000 0.0152
H11 H Uiso 0.66774 0.45620 0.69458 1.000 0.0152
H19 H Uiso 0.57330 0.57864 0.67684 1.000 0.0152
H27 H Uiso 0.43569 0.54507 0.64861 1.000 0.0152
H35 H Uiso 0.38030 0.28508 0.57504 1.000 0.0152
H43 H Uiso 0.21584 0.43890 0.57717 1.000 0.0152
H51 H Uiso 0.08354 0.39548 0.53811 1.000 0.0152
H59 H Uiso -0.00802 0.28560 0.49307 1.000 0.0152
H67 H Uiso -0.03903 0.13039 0.46556 1.000 0.0152
H75 H Uiso 0.06353 0.01718 0.48059 1.000 0.0152
H83 H Uiso 0.19631 0.05841 0.51670 1.000 0.0152
H91 H Uiso 0.25064 0.19588 0.68228 1.000 0.0152
H99 H Uiso 0.28875 0.13144 0.79779 1.000 0.0152
H107 H Uiso 0.38640 0.01247 0.80603 1.000 0.0152
H115 H Uiso 0.44605 -0.04171 0.69657 1.000 0.0152
H123 H Uiso 0.45722 -0.03660 0.56917 1.000 0.0152
H131 H Uiso 0.42757 0.03589 0.45397 1.000 0.0152
H139 H Uiso 0.28032 0.20462 0.42805 1.000 0.0152
H147 H Uiso 0.43215 0.16311 0.25392 1.000 0.0152
H155 H Uiso 0.40871 0.24691 0.14251 1.000 0.0152
H163 H Uiso 0.31955 0.37635 0.14315 1.000 0.0152
H171 H Uiso 0.25894 0.41974 0.25331 1.000 0.0152

loop_
_atom_type_symbol
_atom_type_description
_atom_type_scat_dispersion_real
_atom_type_scat_dispersion_imag
_atom_type_scat_source
C C 0.0033 0.0016 ' International Tables Vol C Tables 4.2.6.8 and 6.1.1.4'
H H 0.0000 0.0000 ' International Tables Vol C Tables 4.2.6.8 and 6.1.1.4'
Cl Cl 0.1484 0.1585 ' International Tables Vol C Tables 4.2.6.8 and 6.1.1.4'
N N 0.0061 0.0033 ' International Tables Vol C Tables 4.2.6.8 and 6.1.1.4'
O O 0.0106 0.0060 ' International Tables Vol C Tables 4.2.6.8 and 6.1.1.4'
